data_7002440
loop_
_publ_author_name
'Risto, Maarit'
'Eironen, Aino'
'M\"annist\"o, Elisa'
'Oilunkaniemi, Raija'
'Laitinen, Risto S.'
'Chivers, Tristram'

_publ_section_title
;
 Palladium complexes containing novel cyclic selenium imides
;
_journal_issue 40
_journal_name_full 'Dalton Transactions'
_journal_page_first 8473
_journal_page_last 8475
_journal_paper_doi 10.1039/b910049k
_journal_year 2009
_chemical_formula_moiety 'C12 H27 Cl2 N3 Pd Se4, C7 H5 N'
_chemical_formula_sum 'C19 H32 Cl2 N4 Pd Se4'
_chemical_formula_weight 809.63
_chemical_name_systematic
;

[tris(tert-butylimido)tetraselane)dichlorido-
palladium-benzonitrile(1/1)
;
_space_group_IT_number 2
_symmetry_cell_setting triclinic
_symmetry_space_group_name_Hall '-P 1'
_symmetry_space_group_name_H-M 'P -1'
_atom_sites_solution_hydrogens geom
_atom_sites_solution_primary direct
_atom_sites_solution_secondary difmap
_audit_creation_method SHELXL-97
_cell_angle_alpha 71.65(3)
_cell_angle_beta 86.40(3)
_cell_angle_gamma 75.21(3)
_cell_formula_units_Z 2
_cell_length_a 10.174(2)
_cell_length_b 11.088(2)
_cell_length_c 12.827(3)
_cell_measurement_reflns_used 5100
_cell_measurement_temperature 100(2)
_cell_measurement_theta_max 26.00
_cell_measurement_theta_min 2.98
_cell_volume 1327.7(6)
_computing_cell_refinement 'DENZO-SMN (Otwinowski & Minor, 1997)'
_computing_data_collection 'COLLECT (Nonius, 1998)'
_computing_data_reduction 'DENZO-SMN (Otwinowski & Minor, 1997)'
_computing_molecular_graphics 'DIAMOND (Branderburg & Berndt, 1999)'
_computing_publication_material 'WinGX (Farrugia, 1999)'
_computing_structure_refinement 'SHELXL-97 (Sheldrick, 1997)'
_computing_structure_solution 'SIR-92 (Altonare, et al., 1993)'
_diffrn_ambient_temperature 100(2)
_diffrn_measured_fraction_theta_full 0.978
_diffrn_measured_fraction_theta_max 0.978
_diffrn_measurement_device_type 'Bruker Nonius Kappaccd'
_diffrn_measurement_method '\f scans, and \w scans with \k offsets'
_diffrn_radiation_monochromator graphite
_diffrn_radiation_source 'fine-focus sealed tube'
_diffrn_radiation_type MoK\a
_diffrn_radiation_wavelength 0.71073
_diffrn_reflns_av_R_equivalents 0.0663
_diffrn_reflns_av_sigmaI/netI 0.0506
_diffrn_reflns_limit_h_max 12
_diffrn_reflns_limit_h_min -12
_diffrn_reflns_limit_k_max 13
_diffrn_reflns_limit_k_min -13
_diffrn_reflns_limit_l_max 15
_diffrn_reflns_limit_l_min -15
_diffrn_reflns_number 19036
_diffrn_reflns_theta_full 26.00
_diffrn_reflns_theta_max 26.00
_diffrn_reflns_theta_min 2.98
_exptl_absorpt_coefficient_mu 6.398
_exptl_absorpt_correction_T_max 0.5274
_exptl_absorpt_correction_T_min 0.2947
_exptl_absorpt_correction_type multi-scan
_exptl_absorpt_process_details '(SHELXTL; Bruker 2001)'
_exptl_crystal_colour brown
_exptl_crystal_density_diffrn 2.025
_exptl_crystal_density_method 'not measured'
_exptl_crystal_description block
_exptl_crystal_F_000 780
_exptl_crystal_size_max 0.20
_exptl_crystal_size_mid 0.20
_exptl_crystal_size_min 0.10
_refine_diff_density_max 2.950
_refine_diff_density_min -0.862
_refine_diff_density_rms 0.163
_refine_ls_extinction_coef 0.0045(4)
_refine_ls_extinction_expression Fc^*^=kFc[1+0.001xFc^2^\l^3^/sin(2\q)]^-1/4^
_refine_ls_extinction_method SHELXL
_refine_ls_goodness_of_fit_ref 1.048
_refine_ls_hydrogen_treatment constr
_refine_ls_matrix_type full
_refine_ls_number_parameters 281
_refine_ls_number_reflns 5100
_refine_ls_number_restraints 0
_refine_ls_restrained_S_all 1.048
_refine_ls_R_factor_all 0.0611
_refine_ls_R_factor_gt 0.0446
_refine_ls_shift/su_max 0.001
_refine_ls_shift/su_mean 0.000
_refine_ls_structure_factor_coef Fsqd
_refine_ls_weighting_details 'calc w=1/[\s^2^(Fo^2^)+(0.0370P)^2^+8.5036P] where P=(Fo^2^+2Fc^2^)/3'
_refine_ls_weighting_scheme calc
_refine_ls_wR_factor_gt 0.0990
_refine_ls_wR_factor_ref 0.1076
_reflns_number_gt 4127
_reflns_number_total 5100
_reflns_threshold_expression >2sigma(I)
_cod_data_source_file b910049k.txt
_cod_data_source_block cmpd2
_cod_original_sg_symbol_H-M P-1
_cod_database_code 7002440

loop_
_symmetry_equiv_pos_as_xyz
'x, y, z'
'-x, -y, -z'

loop_
_atom_site_label
_atom_site_type_symbol
_atom_site_fract_x
_atom_site_fract_y
_atom_site_fract_z
_atom_site_U_iso_or_equiv
_atom_site_adp_type
_atom_site_occupancy
_atom_site_symmetry_multiplicity
_atom_site_calc_flag
_atom_site_refinement_flags
_atom_site_disorder_assembly
_atom_site_disorder_group
Pd1 Pd -0.01963(4) 0.13957(5) 0.90139(4) 0.02067(15) Uani 1 1 d . . .
Se1 Se 0.21053(6) 0.14203(6) 0.89314(5) 0.02162(17) Uani 1 1 d . . .
Se2 Se 0.06003(6) 0.04327(6) 0.76001(5) 0.02252(17) Uani 1 1 d . . .
Se3 Se 0.10336(6) 0.30802(7) 0.58246(5) 0.02638(18) Uani 1 1 d . . .
Se4 Se 0.04709(6) 0.40110(6) 0.72393(5) 0.02570(18) Uani 1 1 d . . .
Cl1 Cl -0.04811(16) 0.22724(16) 1.04808(13) 0.0277(3) Uani 1 1 d . . .
Cl2 Cl -0.24513(15) 0.12430(16) 0.90278(13) 0.0280(4) Uani 1 1 d . . .
N1 N 0.2288(5) 0.0591(5) 0.7841(5) 0.0256(12) Uani 1 1 d . . .
N2 N 0.0204(5) 0.1700(5) 0.6188(4) 0.0269(12) Uani 1 1 d . . .
N3 N 0.1925(5) 0.3174(5) 0.8235(4) 0.0250(12) Uani 1 1 d . . .
C1 C 0.3571(6) -0.0311(6) 0.7596(6) 0.0269(14) Uani 1 1 d . . .
C2 C -0.1272(6) 0.2018(7) 0.5788(5) 0.0266(14) Uani 1 1 d . . .
C3 C 0.3098(6) 0.3788(7) 0.8126(6) 0.0265(14) Uani 1 1 d . . .
C11 C 0.4789(7) -0.0064(8) 0.8060(7) 0.0418(19) Uani 1 1 d . . .
H11A H 0.4761 0.0873 0.7783 0.063 Uiso 1 1 calc R . .
H11B H 0.5633 -0.0566 0.7831 0.063 Uiso 1 1 calc R . .
H11C H 0.4756 -0.0340 0.8864 0.063 Uiso 1 1 calc R . .
C12 C 0.3682(8) 0.0025(8) 0.6352(6) 0.0424(19) Uani 1 1 d . . .
H12A H 0.2847 -0.0023 0.6043 0.064 Uiso 1 1 calc R . .
H12B H 0.4460 -0.0601 0.6171 0.064 Uiso 1 1 calc R . .
H12C H 0.3809 0.0915 0.6043 0.064 Uiso 1 1 calc R . .
C13 C 0.3525(7) -0.1727(7) 0.8124(6) 0.0364(17) Uani 1 1 d . . .
H13A H 0.3413 -0.1902 0.8918 0.055 Uiso 1 1 calc R . .
H13B H 0.4375 -0.2305 0.7983 0.055 Uiso 1 1 calc R . .
H13C H 0.2758 -0.1893 0.7812 0.055 Uiso 1 1 calc R . .
C21 C -0.1237(7) 0.2369(7) 0.4541(6) 0.0340(16) Uani 1 1 d . . .
H21A H -0.0914 0.3167 0.4235 0.051 Uiso 1 1 calc R . .
H21B H -0.2153 0.2517 0.4251 0.051 Uiso 1 1 calc R . .
H21C H -0.0621 0.1647 0.4334 0.051 Uiso 1 1 calc R . .
C22 C -0.1816(7) 0.0792(7) 0.6259(6) 0.0307(15) Uani 1 1 d . . .
H22A H -0.1213 0.0059 0.6058 0.046 Uiso 1 1 calc R . .
H22B H -0.2731 0.0963 0.5960 0.046 Uiso 1 1 calc R . .
H22C H -0.1850 0.0570 0.7061 0.046 Uiso 1 1 calc R . .
C23 C -0.2184(6) 0.3168(7) 0.6130(6) 0.0287(15) Uani 1 1 d . . .
H23A H -0.2182 0.2938 0.6933 0.043 Uiso 1 1 calc R . .
H23B H -0.3115 0.3347 0.5857 0.043 Uiso 1 1 calc R . .
H23C H -0.1835 0.3951 0.5817 0.043 Uiso 1 1 calc R . .
C31 C 0.2532(7) 0.5163(7) 0.8229(6) 0.0345(16) Uani 1 1 d . . .
H31A H 0.1928 0.5706 0.7599 0.052 Uiso 1 1 calc R . .
H31B H 0.3285 0.5561 0.8244 0.052 Uiso 1 1 calc R . .
H31C H 0.2021 0.5103 0.8909 0.052 Uiso 1 1 calc R . .
C32 C 0.4096(7) 0.2994(7) 0.9092(6) 0.0299(15) Uani 1 1 d . . .
H32A H 0.3612 0.2926 0.9785 0.045 Uiso 1 1 calc R . .
H32B H 0.4822 0.3436 0.9071 0.045 Uiso 1 1 calc R . .
H32C H 0.4492 0.2113 0.9035 0.045 Uiso 1 1 calc R . .
C33 C 0.3801(7) 0.3879(8) 0.7021(6) 0.0352(17) Uani 1 1 d . . .
H33A H 0.4189 0.2994 0.6972 0.053 Uiso 1 1 calc R . .
H33B H 0.4528 0.4329 0.6963 0.053 Uiso 1 1 calc R . .
H33C H 0.3135 0.4372 0.6421 0.053 Uiso 1 1 calc R . .
N5 N 0.4926(7) 0.2995(7) 0.4780(5) 0.0437(16) Uani 1 1 d . . .
C51 C 0.4179(7) 0.3218(7) 0.4060(6) 0.0333(16) Uani 1 1 d . . .
C52 C 0.3282(6) 0.3464(7) 0.3156(5) 0.0266(14) Uani 1 1 d . . .
C53 C 0.2524(7) 0.2571(7) 0.3184(6) 0.0316(15) Uani 1 1 d . . .
H53 H 0.2567 0.1820 0.3809 0.038 Uiso 1 1 calc R . .
C54 C 0.1711(7) 0.2796(7) 0.2286(6) 0.0352(16) Uani 1 1 d . . .
H54 H 0.1196 0.2189 0.2295 0.042 Uiso 1 1 calc R . .
C55 C 0.1633(7) 0.3885(7) 0.1378(6) 0.0324(16) Uani 1 1 d . . .
H55 H 0.1065 0.4025 0.0769 0.039 Uiso 1 1 calc R . .
C56 C 0.2388(7) 0.4784(7) 0.1353(6) 0.0318(16) Uani 1 1 d . . .
H56 H 0.2342 0.5535 0.0728 0.038 Uiso 1 1 calc R . .
C57 C 0.3206(6) 0.4563(7) 0.2253(6) 0.0275(15) Uani 1 1 d . . .
H57 H 0.3718 0.5171 0.2248 0.033 Uiso 1 1 calc R . .

loop_
_atom_site_aniso_label
_atom_site_aniso_U_11
_atom_site_aniso_U_22
_atom_site_aniso_U_33
_atom_site_aniso_U_23
_atom_site_aniso_U_13
_atom_site_aniso_U_12
Pd1 0.0164(2) 0.0201(3) 0.0234(3) -0.0041(2) 0.00174(18) -0.00434(18)
Se1 0.0169(3) 0.0216(3) 0.0244(3) -0.0038(3) 0.0002(2) -0.0054(2)
Se2 0.0222(3) 0.0199(3) 0.0239(3) -0.0042(3) -0.0006(2) -0.0056(2)
Se3 0.0264(3) 0.0264(4) 0.0252(4) -0.0046(3) 0.0017(3) -0.0092(3)
Se4 0.0224(3) 0.0241(4) 0.0287(4) -0.0066(3) -0.0014(3) -0.0041(3)
Cl1 0.0304(8) 0.0256(8) 0.0250(8) -0.0068(7) 0.0030(6) -0.0052(7)
Cl2 0.0166(7) 0.0326(9) 0.0306(9) -0.0040(7) 0.0019(6) -0.0064(6)
N1 0.019(3) 0.028(3) 0.032(3) -0.014(3) 0.002(2) -0.005(2)
N2 0.023(3) 0.029(3) 0.025(3) -0.003(2) -0.002(2) -0.006(2)
N3 0.019(3) 0.026(3) 0.028(3) -0.005(2) 0.001(2) -0.007(2)
C1 0.021(3) 0.023(3) 0.034(4) -0.011(3) 0.005(3) 0.002(3)
C2 0.021(3) 0.031(4) 0.028(4) -0.007(3) -0.004(3) -0.007(3)
C3 0.020(3) 0.030(4) 0.032(4) -0.009(3) -0.001(3) -0.011(3)
C11 0.023(4) 0.040(5) 0.064(6) -0.022(4) 0.001(3) -0.002(3)
C12 0.034(4) 0.046(5) 0.033(4) -0.008(4) 0.010(3) 0.008(3)
C13 0.033(4) 0.025(4) 0.043(4) -0.009(3) 0.011(3) 0.001(3)
C21 0.038(4) 0.038(4) 0.026(4) -0.008(3) -0.004(3) -0.011(3)
C22 0.027(3) 0.032(4) 0.036(4) -0.013(3) -0.002(3) -0.009(3)
C23 0.023(3) 0.028(4) 0.035(4) -0.010(3) -0.003(3) -0.004(3)
C31 0.043(4) 0.033(4) 0.032(4) -0.013(3) 0.002(3) -0.013(3)
C32 0.028(3) 0.031(4) 0.033(4) -0.009(3) -0.002(3) -0.012(3)
C33 0.030(4) 0.053(5) 0.028(4) -0.013(4) 0.007(3) -0.023(3)
N5 0.039(4) 0.059(5) 0.035(4) -0.015(3) -0.002(3) -0.014(3)
C51 0.028(4) 0.041(4) 0.033(4) -0.012(3) 0.007(3) -0.014(3)
C52 0.022(3) 0.032(4) 0.024(3) -0.007(3) 0.000(3) -0.007(3)
C53 0.039(4) 0.032(4) 0.023(4) -0.006(3) -0.002(3) -0.011(3)
C54 0.034(4) 0.035(4) 0.039(4) -0.012(3) 0.005(3) -0.011(3)
C55 0.024(3) 0.043(4) 0.029(4) -0.012(3) -0.003(3) -0.004(3)
C56 0.028(4) 0.025(4) 0.034(4) -0.001(3) 0.003(3) -0.002(3)
C57 0.020(3) 0.027(4) 0.036(4) -0.010(3) 0.001(3) -0.008(3)

loop_
_atom_type_symbol
_atom_type_description
_atom_type_scat_dispersion_real
_atom_type_scat_dispersion_imag
_atom_type_scat_source
C C 0.0033 0.0016 'International Tables Vol C Tables 4.2.6.8 and 6.1.1.4'
H H 0.0000 0.0000 'International Tables Vol C Tables 4.2.6.8 and 6.1.1.4'
N N 0.0061 0.0033 'International Tables Vol C Tables 4.2.6.8 and 6.1.1.4'
Cl Cl 0.1484 0.1585 'International Tables Vol C Tables 4.2.6.8 and 6.1.1.4'
Se Se -0.0929 2.2259 'International Tables Vol C Tables 4.2.6.8 and 6.1.1.4'
Pd Pd -0.9988 1.0072 'International Tables Vol C Tables 4.2.6.8 and 6.1.1.4'

loop_
_geom_angle_atom_site_label_1
_geom_angle_atom_site_label_2
_geom_angle_atom_site_label_3
_geom_angle
_geom_angle_site_symmetry_1
_geom_angle_site_symmetry_3
_geom_angle_publ_flag
Cl2 Pd1 Se1 175.48(5) . . ?
Cl2 Pd1 Cl1 94.06(6) . . ?
Se1 Pd1 Cl1 90.10(5) . . ?
Cl2 Pd1 Se2 97.91(5) . . ?
Se1 Pd1 Se2 77.85(4) . . ?
Cl1 Pd1 Se2 167.66(5) . . ?
N3 Se1 N1 107.4(2) . . ?
N3 Se1 Pd1 99.06(16) . . ?
N1 Se1 Pd1 87.69(16) . . ?
N1 Se2 N2 99.5(2) . . ?
N1 Se2 Pd1 87.76(16) . . ?
N2 Se2 Pd1 110.95(17) . . ?
N2 Se3 Se4 104.57(17) . . ?
N3 Se4 Se3 103.93(17) . . ?
C1 N1 Se2 122.1(4) . . ?
C1 N1 Se1 125.9(4) . . ?
Se2 N1 Se1 106.6(3) . . ?
C2 N2 Se3 116.8(4) . . ?
C2 N2 Se2 114.5(4) . . ?
Se3 N2 Se2 117.6(3) . . ?
C3 N3 Se1 121.8(4) . . ?
C3 N3 Se4 118.4(4) . . ?
Se1 N3 Se4 116.0(3) . . ?
N1 C1 C13 110.1(5) . . ?
N1 C1 C12 107.8(5) . . ?
C13 C1 C12 111.4(6) . . ?
N1 C1 C11 108.7(5) . . ?
C13 C1 C11 109.4(6) . . ?
C12 C1 C11 109.3(6) . . ?
C21 C2 C22 109.2(5) . . ?
C21 C2 N2 106.6(5) . . ?
C22 C2 N2 108.9(5) . . ?
C21 C2 C23 110.3(6) . . ?
C22 C2 C23 110.1(5) . . ?
N2 C2 C23 111.8(5) . . ?
N3 C3 C31 107.1(5) . . ?
N3 C3 C33 111.9(5) . . ?
C31 C3 C33 109.9(6) . . ?
N3 C3 C32 108.7(5) . . ?
C31 C3 C32 107.8(5) . . ?
C33 C3 C32 111.3(5) . . ?
C1 C11 H11A 109.5 . . ?
C1 C11 H11B 109.5 . . ?
H11A C11 H11B 109.5 . . ?
C1 C11 H11C 109.5 . . ?
H11A C11 H11C 109.5 . . ?
H11B C11 H11C 109.5 . . ?
C1 C12 H12A 109.5 . . ?
C1 C12 H12B 109.5 . . ?
H12A C12 H12B 109.5 . . ?
C1 C12 H12C 109.5 . . ?
H12A C12 H12C 109.5 . . ?
H12B C12 H12C 109.5 . . ?
C1 C13 H13A 109.5 . . ?
C1 C13 H13B 109.5 . . ?
H13A C13 H13B 109.5 . . ?
C1 C13 H13C 109.5 . . ?
H13A C13 H13C 109.5 . . ?
H13B C13 H13C 109.5 . . ?
C2 C21 H21A 109.5 . . ?
C2 C21 H21B 109.5 . . ?
H21A C21 H21B 109.5 . . ?
C2 C21 H21C 109.5 . . ?
H21A C21 H21C 109.5 . . ?
H21B C21 H21C 109.5 . . ?
C2 C22 H22A 109.5 . . ?
C2 C22 H22B 109.5 . . ?
H22A C22 H22B 109.5 . . ?
C2 C22 H22C 109.5 . . ?
H22A C22 H22C 109.5 . . ?
H22B C22 H22C 109.5 . . ?
C2 C23 H23A 109.5 . . ?
C2 C23 H23B 109.5 . . ?
H23A C23 H23B 109.5 . . ?
C2 C23 H23C 109.5 . . ?
H23A C23 H23C 109.5 . . ?
H23B C23 H23C 109.5 . . ?
C3 C31 H31A 109.5 . . ?
C3 C31 H31B 109.5 . . ?
H31A C31 H31B 109.5 . . ?
C3 C31 H31C 109.5 . . ?
H31A C31 H31C 109.5 . . ?
H31B C31 H31C 109.5 . . ?
C3 C32 H32A 109.5 . . ?
C3 C32 H32B 109.5 . . ?
H32A C32 H32B 109.5 . . ?
C3 C32 H32C 109.5 . . ?
H32A C32 H32C 109.5 . . ?
H32B C32 H32C 109.5 . . ?
C3 C33 H33A 109.5 . . ?
C3 C33 H33B 109.5 . . ?
H33A C33 H33B 109.5 . . ?
C3 C33 H33C 109.5 . . ?
H33A C33 H33C 109.5 . . ?
H33B C33 H33C 109.5 . . ?
N5 C51 C52 178.2(8) . . ?
C57 C52 C53 120.6(6) . . ?
C57 C52 C51 119.8(6) . . ?
C53 C52 C51 119.6(6) . . ?
C54 C53 C52 118.8(7) . . ?
C54 C53 H53 120.6 . . ?
C52 C53 H53 120.6 . . ?
C55 C54 C53 121.2(7) . . ?
C55 C54 H54 119.4 . . ?
C53 C54 H54 119.4 . . ?
C54 C55 C56 120.0(6) . . ?
C54 C55 H55 120.0 . . ?
C56 C55 H55 120.0 . . ?
C57 C56 C55 119.0(7) . . ?
C57 C56 H56 120.5 . . ?
C55 C56 H56 120.5 . . ?
C52 C57 C56 120.4(6) . . ?
C52 C57 H57 119.8 . . ?
C56 C57 H57 119.8 . . ?

loop_
_geom_bond_atom_site_label_1
_geom_bond_atom_site_label_2
_geom_bond_distance
_geom_bond_site_symmetry_2
_geom_bond_publ_flag
Pd1 Cl2 2.3417(16) . ?
Pd1 Se1 2.3439(8) . ?
Pd1 Cl1 2.3471(17) . ?
Pd1 Se2 2.3830(10) . ?
Se1 N3 1.833(5) . ?
Se1 N1 1.879(5) . ?
Se2 N1 1.825(5) . ?
Se2 N2 1.902(6) . ?
Se3 N2 1.853(6) . ?
Se3 Se4 2.3307(11) . ?
Se4 N3 1.863(5) . ?
N1 C1 1.510(8) . ?
N2 C2 1.535(8) . ?
N3 C3 1.497(8) . ?
C1 C13 1.514(10) . ?
C1 C12 1.523(10) . ?
C1 C11 1.529(9) . ?
C2 C21 1.523(9) . ?
C2 C22 1.530(9) . ?
C2 C23 1.542(9) . ?
C3 C31 1.531(9) . ?
C3 C33 1.533(9) . ?
C3 C32 1.534(9) . ?
C11 H11A 0.9800 . ?
C11 H11B 0.9800 . ?
C11 H11C 0.9800 . ?
C12 H12A 0.9800 . ?
C12 H12B 0.9800 . ?
C12 H12C 0.9800 . ?
C13 H13A 0.9800 . ?
C13 H13B 0.9800 . ?
C13 H13C 0.9800 . ?
C21 H21A 0.9800 . ?
C21 H21B 0.9800 . ?
C21 H21C 0.9800 . ?
C22 H22A 0.9800 . ?
C22 H22B 0.9800 . ?
C22 H22C 0.9800 . ?
C23 H23A 0.9800 . ?
C23 H23B 0.9800 . ?
C23 H23C 0.9800 . ?
C31 H31A 0.9800 . ?
C31 H31B 0.9800 . ?
C31 H31C 0.9800 . ?
C32 H32A 0.9800 . ?
C32 H32B 0.9800 . ?
C32 H32C 0.9800 . ?
C33 H33A 0.9800 . ?
C33 H33B 0.9800 . ?
C33 H33C 0.9800 . ?
N5 C51 1.158(9) . ?
C51 C52 1.435(9) . ?
C52 C57 1.381(10) . ?
C52 C53 1.393(9) . ?
C53 C54 1.380(10) . ?
C53 H53 0.9500 . ?
C54 C55 1.378(11) . ?
C54 H54 0.9500 . ?
C55 C56 1.397(10) . ?
C55 H55 0.9500 . ?
C56 C57 1.387(10) . ?
C56 H56 0.9500 . ?
C57 H57 0.9500 . ?

loop_
_geom_torsion_atom_site_label_1
_geom_torsion_atom_site_label_2
_geom_torsion_atom_site_label_3
_geom_torsion_atom_site_label_4
_geom_torsion
_geom_torsion_site_symmetry_1
_geom_torsion_site_symmetry_2
_geom_torsion_site_symmetry_3
_geom_torsion_site_symmetry_4
_geom_torsion_publ_flag
Cl2 Pd1 Se1 N3 125.7(6) . . . . ?
Cl1 Pd1 Se1 N3 -77.12(18) . . . . ?
Se2 Pd1 Se1 N3 105.57(17) . . . . ?
Cl2 Pd1 Se1 N1 18.4(7) . . . . ?
Cl1 Pd1 Se1 N1 175.63(18) . . . . ?
Se2 Pd1 Se1 N1 -1.68(18) . . . . ?
Cl2 Pd1 Se2 N1 -176.70(18) . . . . ?
Se1 Pd1 Se2 N1 1.73(18) . . . . ?
Cl1 Pd1 Se2 N1 -10.9(3) . . . . ?
Cl2 Pd1 Se2 N2 83.97(18) . . . . ?
Se1 Pd1 Se2 N2 -97.60(17) . . . . ?
Cl1 Pd1 Se2 N2 -110.3(3) . . . . ?
N2 Se3 Se4 N3 93.2(2) . . . . ?
N2 Se2 N1 C1 -95.9(5) . . . . ?
Pd1 Se2 N1 C1 153.2(5) . . . . ?
N2 Se2 N1 Se1 108.7(3) . . . . ?
Pd1 Se2 N1 Se1 -2.2(2) . . . . ?
N3 Se1 N1 C1 109.2(5) . . . . ?
Pd1 Se1 N1 C1 -152.0(5) . . . . ?
N3 Se1 N1 Se2 -96.5(3) . . . . ?
Pd1 Se1 N1 Se2 2.2(2) . . . . ?
Se4 Se3 N2 C2 87.5(4) . . . . ?
Se4 Se3 N2 Se2 -54.6(3) . . . . ?
N1 Se2 N2 C2 -170.0(4) . . . . ?
Pd1 Se2 N2 C2 -78.7(4) . . . . ?
N1 Se2 N2 Se3 -27.0(3) . . . . ?
Pd1 Se2 N2 Se3 64.2(3) . . . . ?
N1 Se1 N3 C3 -99.6(5) . . . . ?
Pd1 Se1 N3 C3 170.0(4) . . . . ?
N1 Se1 N3 Se4 58.2(3) . . . . ?
Pd1 Se1 N3 Se4 -32.2(3) . . . . ?
Se3 Se4 N3 C3 91.2(4) . . . . ?
Se3 Se4 N3 Se1 -67.3(3) . . . . ?
Se2 N1 C1 C13 -51.0(7) . . . . ?
Se1 N1 C1 C13 99.6(6) . . . . ?
Se2 N1 C1 C12 70.8(7) . . . . ?
Se1 N1 C1 C12 -138.7(5) . . . . ?
Se2 N1 C1 C11 -170.8(5) . . . . ?
Se1 N1 C1 C11 -20.3(8) . . . . ?
Se3 N2 C2 C21 67.7(6) . . . . ?
Se2 N2 C2 C21 -149.1(5) . . . . ?
Se3 N2 C2 C22 -174.6(4) . . . . ?
Se2 N2 C2 C22 -31.4(6) . . . . ?
Se3 N2 C2 C23 -52.9(6) . . . . ?
Se2 N2 C2 C23 90.4(6) . . . . ?
Se1 N3 C3 C31 -144.1(5) . . . . ?
Se4 N3 C3 C31 58.7(6) . . . . ?
Se1 N3 C3 C33 95.5(6) . . . . ?
Se4 N3 C3 C33 -61.7(7) . . . . ?
Se1 N3 C3 C32 -27.9(7) . . . . ?
Se4 N3 C3 C32 174.9(4) . . . . ?
N5 C51 C52 C57 -104(27) . . . . ?
N5 C51 C52 C53 74(27) . . . . ?
C57 C52 C53 C54 0.8(10) . . . . ?
C51 C52 C53 C54 -177.3(7) . . . . ?
C52 C53 C54 C55 -0.5(11) . . . . ?
C53 C54 C55 C56 0.2(11) . . . . ?
C54 C55 C56 C57 -0.3(10) . . . . ?
C53 C52 C57 C56 -0.9(10) . . . . ?
C51 C52 C57 C56 177.2(6) . . . . ?
C55 C56 C57 C52 0.6(10) . . . . ?
